data_7032783
loop_
_publ_author_name
'Laram\'ee-Milette, Baptiste'
'Lachance-Brais, Christophe'
'Hanan, Garry S.'

_publ_section_title
;
 Synthesis of discrete Re(I) di- and tricarbonyl assemblies using a [4
 \\times 1] directional bonding strategy.
;
_journal_issue 1
_journal_name_full 'Dalton transactions (Cambridge, England : 2003)'
_journal_page_first 41
_journal_page_last 45
_journal_paper_doi 10.1039/c4dt03077j
_journal_volume 44
_journal_year 2015
_chemical_formula_moiety 'C27 H19 N5 O2 Re, F6 P, H2 O'
_chemical_formula_sum 'C27 H21 F6 N5 O3 P Re'
_chemical_formula_weight 794.66
_chemical_name_systematic
;
 ? 
;
_space_group_crystal_system monoclinic
_space_group_IT_number 14
_space_group_name_Hall '-P 2yn'
_space_group_name_H-M_alt 'P 1 21/n 1'
_symmetry_space_group_name_Hall '-P 2yn'
_symmetry_space_group_name_H-M 'P 1 21/n 1'
_atom_sites_solution_hydrogens geom
_atom_sites_solution_primary direct
_atom_sites_solution_secondary difmap
_cell_angle_alpha 90.00
_cell_angle_beta 104.4190(10)
_cell_angle_gamma 90.00
_cell_formula_units_Z 4
_cell_length_a 13.9820(2)
_cell_length_b 8.17950(10)
_cell_length_c 24.0881(4)
_cell_measurement_reflns_used 9896
_cell_measurement_temperature 100(2)
_cell_measurement_theta_max 70.60
_cell_measurement_theta_min 3.341
_cell_volume 2668.08(7)
_computing_cell_refinement
;
SAINT (2013) V8.34A; Integration Software for Single Crystal Data.
Bruker AXS Inc., Madison, WI 53719-1173.
;
_computing_data_collection
;
APEX 2 (2013) Bruker AXS Inc., Madison, WI 53719-1173.
;
_computing_data_reduction
;
SAINT (2013) V8.34A; Integration Software for Single Crystal Data.
Bruker AXS Inc., Madison, WI 53719-1173.
;
_computing_molecular_graphics 'Olex2 (Dolomanov et al., 2009)'
_computing_publication_material 'Olex2 (Dolomanov et al., 2009)'
_computing_structure_refinement 'XL (Sheldrick, 2008)'
_computing_structure_solution 'XS (Sheldrick, 2008)'
_diffrn_ambient_temperature 100(2)
_diffrn_measured_fraction_theta_full 0.973
_diffrn_measured_fraction_theta_max 0.973
_diffrn_measurement_device_type 'Bruker APEX-II CCD'
_diffrn_measurement_method '\f and \w scans'
_diffrn_radiation_monochromator graphite
_diffrn_radiation_type CuK\a
_diffrn_radiation_wavelength 1.54178
_diffrn_reflns_av_R_equivalents 0.0274
_diffrn_reflns_av_unetI/netI 0.0091
_diffrn_reflns_limit_h_max 17
_diffrn_reflns_limit_h_min -17
_diffrn_reflns_limit_k_max 10
_diffrn_reflns_limit_k_min -10
_diffrn_reflns_limit_l_max 28
_diffrn_reflns_limit_l_min -25
_diffrn_reflns_number 99183
_diffrn_reflns_theta_full 71.16
_diffrn_reflns_theta_max 71.16
_diffrn_reflns_theta_min 3.34
_diffrn_source 'fine-focus sealed tube'
_diffrn_standards_number 0
_exptl_absorpt_coefficient_mu 10.237
_exptl_absorpt_correction_T_max 0.7534
_exptl_absorpt_correction_T_min 0.4202
_exptl_absorpt_correction_type multi-scan
_exptl_absorpt_process_details 'Sadabs (Sheldrick, 1996)'
_exptl_crystal_colour brown
_exptl_crystal_colour_primary brown
_exptl_crystal_density_diffrn 1.978
_exptl_crystal_density_method 'not measured'
_exptl_crystal_description needle
_exptl_crystal_F_000 1544
_exptl_crystal_size_max 0.22
_exptl_crystal_size_mid 0.12
_exptl_crystal_size_min 0.12
_refine_diff_density_max 1.453
_refine_diff_density_min -1.267
_refine_diff_density_rms 0.114
_refine_ls_extinction_method none
_refine_ls_goodness_of_fit_ref 1.080
_refine_ls_hydrogen_treatment mixed
_refine_ls_matrix_type full
_refine_ls_number_parameters 355
_refine_ls_number_reflns 5025
_refine_ls_number_restraints 0
_refine_ls_restrained_S_all 1.080
_refine_ls_R_factor_all 0.0263
_refine_ls_R_factor_gt 0.0263
_refine_ls_shift/su_max 0.001
_refine_ls_shift/su_mean 0.000
_refine_ls_structure_factor_coef Fsqd
_refine_ls_weighting_details 'calc w=1/[\s^2^(Fo^2^)+(0.0334P)^2^+10.6351P] where P=(Fo^2^+2Fc^2^)/3'
_refine_ls_weighting_scheme calc
_refine_ls_wR_factor_gt 0.0654
_refine_ls_wR_factor_ref 0.0654
_reflns_number_gt 5013
_reflns_number_total 5025
_reflns_threshold_expression >2sigma(I)
_cod_data_source_file c4dt03077j2.cif
_cod_data_source_block BALA33_0m
_cod_depositor_comments 'Adding full bibliography for 7032783--7032784.cif.'
_cod_database_code 7032783
_olex2_refinement_description
;
1. Fixed Uiso
 At 1.2 times of:
  All C(H) groups
 At 1.5 times of:
  All O(H,H) groups
2.a Free rotating group:
 O3(H3A,H3B)
2.b Aromatic/amide H refined with riding coordinates:
 C9(H9), C7(H7), C15(H15), C12(H12), C13(H13), C14(H14), C18(H18), C1(H1),
 C2(H2), C3(H3), C4(H4), C24(H24), C25(H25), C21(H21), C22(H22)
2.c Fitted hexagon refined as free rotating group:
 C9(C10,N2,C6,C7,C8), C15(N3,C11,C12,C13,C14), C5(N1,C1,C2,C3,C4), C24(C25,N5,
 C21,C22,C23)
;
_olex2_submission_special_instructions 'No special instructions were received'

loop_
_space_group_symop_id
_space_group_symop_operation_xyz
1 'x, y, z'
2 '-x+1/2, y+1/2, -z+1/2'
3 '-x, -y, -z'
4 'x-1/2, -y-1/2, z-1/2'

loop_
_atom_site_label
_atom_site_type_symbol
_atom_site_fract_x
_atom_site_fract_y
_atom_site_fract_z
_atom_site_U_iso_or_equiv
_atom_site_adp_type
_atom_site_occupancy
_atom_site_calc_flag
_atom_site_refinement_flags_posn
Re1 Re 0.470641(9) 0.903205(16) 0.357613(6) 0.00960(6) Uani 1 d .
P1 P 0.89206(6) 0.57088(11) 0.32409(4) 0.01564(17) Uani 1 d .
O1 O 0.44191(18) 1.1129(3) 0.45705(10) 0.0158(5) Uani 1 d .
F5 F 0.82738(16) 0.4561(3) 0.27537(9) 0.0233(4) Uani 1 d .
C27 C 0.3940(2) 1.0687(4) 0.31072(15) 0.0156(7) Uani 1 d .
F6 F 0.83216(18) 0.7262(3) 0.29447(11) 0.0350(6) Uani 1 d .
F2 F 0.97023(17) 0.5954(4) 0.28676(11) 0.0382(7) Uani 1 d .
C9 C 0.57098(13) 0.45030(19) 0.44426(9) 0.0130(6) Uani 1 d .
H9 H 0.5419 0.3531 0.4517 0.016 Uiso 1 calc R
C10 C 0.51246(9) 0.5769(2) 0.41580(9) 0.0117(6) Uani 1 d G
N2 N 0.55585(11) 0.72212(19) 0.40469(8) 0.0098(5) Uani 1 d G
C6 C 0.65777(12) 0.74079(19) 0.42203(9) 0.0113(6) Uani 1 d G
C7 C 0.71630(9) 0.6142(2) 0.45049(9) 0.0121(6) Uani 1 d G
H7 H 0.7845 0.6267 0.4621 0.015 Uiso 1 calc R
C8 C 0.67290(12) 0.4690(2) 0.46160(9) 0.0123(6) Uani 1 d G
F3 F 0.95728(18) 0.6845(3) 0.37336(10) 0.0360(6) Uani 1 d .
C15 C 0.26395(12) 0.7322(2) 0.34345(9) 0.0150(6) Uani 1 d .
H15 H 0.2369 0.8244 0.3229 0.018 Uiso 1 calc R
N3 N 0.36565(12) 0.7194(2) 0.36463(8) 0.0106(5) Uani 1 d G
C11 C 0.40611(9) 0.5815(2) 0.39540(9) 0.0118(6) Uani 1 d G
C12 C 0.34486(13) 0.4565(2) 0.40499(9) 0.0145(6) Uani 1 d G
H12 H 0.3719 0.3642 0.4256 0.017 Uiso 1 calc R
C13 C 0.24315(13) 0.4692(2) 0.38381(10) 0.0166(7) Uani 1 d G
H13 H 0.2022 0.3855 0.3902 0.020 Uiso 1 calc R
C14 C 0.20270(9) 0.6071(3) 0.35304(10) 0.0168(7) Uani 1 d G
H14 H 0.1347 0.6156 0.3389 0.020 Uiso 1 calc R
C16 C 0.4012(2) 0.7230(4) 0.23977(15) 0.0163(7) Uani 1 d .
H16 H 0.345(3) 0.777(5) 0.2427(18) 0.020 Uiso 1 d R
N4 N 0.4833(2) 0.7532(3) 0.28188(12) 0.0125(5) Uani 1 d .
C20 C 0.5668(2) 0.6760(4) 0.27835(15) 0.0164(7) Uani 1 d .
H20 H 0.627(3) 0.698(5) 0.3081(18) 0.020 Uiso 1 d R
C19 C 0.5703(3) 0.5645(5) 0.23574(16) 0.0203(7) Uani 1 d .
H19 H 0.626(3) 0.515(6) 0.2361(19) 0.024 Uiso 1 d R
C18 C 0.4854(3) 0.5315(4) 0.19406(16) 0.0209(7) Uani 1 d .
H18 H 0.4857 0.4553 0.1655 0.025 Uiso 1 calc R
C17 C 0.3995(3) 0.6145(4) 0.19560(16) 0.0196(7) Uani 1 d .
H17 H 0.338(3) 0.601(5) 0.166(2) 0.024 Uiso 1 d R
C5 C 0.69057(13) 0.8882(2) 0.40002(9) 0.0132(6) Uani 1 d .
N1 N 0.61787(10) 0.9860(2) 0.36593(8) 0.0111(5) Uani 1 d G
C1 C 0.64410(13) 1.1260(2) 0.34051(9) 0.0167(7) Uani 1 d G
H1 H 0.5955 1.1914 0.3177 0.020 Uiso 1 calc R
C2 C 0.74303(15) 1.1682(2) 0.34919(9) 0.0195(7) Uani 1 d G
H2 H 0.7606 1.2618 0.3322 0.023 Uiso 1 calc R
C3 C 0.81573(10) 1.0704(3) 0.38328(10) 0.0184(7) Uani 1 d G
H3 H 0.8819 1.0986 0.3891 0.022 Uiso 1 calc R
C4 C 0.78951(12) 0.9304(2) 0.40870(9) 0.0153(7) Uani 1 d G
H4 H 0.8382 0.8649 0.4315 0.018 Uiso 1 calc R
C24 C 0.69692(10) 0.1924(2) 0.51036(10) 0.0153(6) Uani 1 d .
H24 H 0.6291 0.1876 0.5063 0.018 Uiso 1 calc R
C25 C 0.75690(13) 0.0643(2) 0.53643(9) 0.0184(7) Uani 1 d G
H25 H 0.7292 -0.0261 0.5499 0.022 Uiso 1 calc R
N5 N 0.85829(13) 0.0716(2) 0.54244(9) 0.0160(6) Uani 1 d G
C21 C 0.89971(10) 0.2068(2) 0.52237(10) 0.0188(7) Uani 1 d G
H21 H 0.9675 0.2116 0.5264 0.023 Uiso 1 calc R
C22 C 0.83973(13) 0.3348(2) 0.49629(9) 0.0160(7) Uani 1 d G
H22 H 0.8674 0.4253 0.4829 0.019 Uiso 1 calc R
C23 C 0.73834(13) 0.3276(2) 0.49029(9) 0.0119(6) Uani 1 d G
F1 F 0.9511(2) 0.4126(3) 0.35401(12) 0.0484(8) Uani 1 d .
F4 F 0.8138(2) 0.5461(3) 0.36179(12) 0.0404(6) Uani 1 d .
C26 C 0.4538(2) 1.0291(4) 0.41992(14) 0.0125(6) Uani 1 d .
O2 O 0.34770(19) 1.1723(3) 0.28403(11) 0.0252(6) Uani 1 d .
O3 O 0.08317(19) 0.2666(3) 0.45529(12) 0.0250(6) Uani 1 d .
H3A H 0.0854 0.1645 0.4491 0.037 Uiso 1 d G
H3B H 0.0416 0.3113 0.4277 0.037 Uiso 1 d G

loop_
_atom_site_aniso_label
_atom_site_aniso_U_11
_atom_site_aniso_U_22
_atom_site_aniso_U_33
_atom_site_aniso_U_23
_atom_site_aniso_U_13
_atom_site_aniso_U_12
Re1 0.00810(8) 0.01091(9) 0.00922(9) 0.00097(5) 0.00106(6) -0.00017(5)
P1 0.0148(4) 0.0177(4) 0.0146(4) 0.0012(3) 0.0041(3) -0.0002(3)
O1 0.0182(12) 0.0143(11) 0.0153(12) -0.0013(9) 0.0048(10) -0.0007(9)
F5 0.0249(11) 0.0228(11) 0.0222(11) -0.0042(9) 0.0060(9) -0.0071(9)
C27 0.0121(15) 0.0200(17) 0.0145(17) -0.0024(14) 0.0031(13) -0.0025(13)
F6 0.0372(13) 0.0191(11) 0.0425(15) 0.0043(10) -0.0020(11) 0.0049(10)
F2 0.0159(11) 0.074(2) 0.0264(13) -0.0079(12) 0.0086(10) -0.0136(11)
C9 0.0116(15) 0.0140(15) 0.0136(16) 0.0005(13) 0.0037(12) -0.0022(12)
C10 0.0105(15) 0.0146(15) 0.0103(15) -0.0005(12) 0.0033(12) 0.0001(12)
N2 0.0074(12) 0.0126(13) 0.0094(13) -0.0011(10) 0.0022(10) -0.0020(10)
C6 0.0083(14) 0.0162(16) 0.0094(15) -0.0029(12) 0.0021(11) 0.0002(12)
C7 0.0082(14) 0.0171(16) 0.0107(16) -0.0012(12) 0.0018(12) -0.0012(12)
C8 0.0106(14) 0.0162(16) 0.0098(15) -0.0007(12) 0.0021(11) 0.0023(12)
F3 0.0377(13) 0.0446(15) 0.0224(12) -0.0092(11) 0.0012(10) -0.0137(11)
C15 0.0089(14) 0.0220(17) 0.0127(16) -0.0017(13) 0.0004(12) 0.0014(12)
N3 0.0069(12) 0.0122(13) 0.0120(13) -0.0001(10) 0.0011(10) -0.0003(10)
C11 0.0113(15) 0.0149(16) 0.0098(16) -0.0014(11) 0.0038(12) 0.0003(12)
C12 0.0134(15) 0.0148(16) 0.0151(16) -0.0010(13) 0.0030(12) -0.0011(12)
C13 0.0129(15) 0.0186(17) 0.0192(17) -0.0024(13) 0.0054(13) -0.0048(13)
C14 0.0080(15) 0.0251(19) 0.0162(17) -0.0039(13) 0.0006(13) -0.0004(12)
C16 0.0150(16) 0.0183(17) 0.0153(17) 0.0010(13) 0.0032(13) -0.0017(13)
N4 0.0146(13) 0.0131(13) 0.0104(13) 0.0000(10) 0.0042(10) -0.0010(10)
C20 0.0143(15) 0.0203(17) 0.0143(16) 0.0000(13) 0.0031(13) -0.0002(13)
C19 0.0211(18) 0.0209(17) 0.0211(19) 0.0017(14) 0.0091(15) 0.0041(15)
C18 0.0295(19) 0.0166(17) 0.0179(18) -0.0040(14) 0.0086(15) -0.0027(14)
C17 0.0201(17) 0.0216(18) 0.0148(17) -0.0008(13) 0.0001(14) -0.0052(14)
C5 0.0110(15) 0.0178(16) 0.0106(16) -0.0024(12) 0.0024(12) -0.0021(12)
N1 0.0104(12) 0.0130(13) 0.0098(13) -0.0001(10) 0.0023(10) -0.0025(10)
C1 0.0204(17) 0.0165(16) 0.0134(17) 0.0007(13) 0.0044(13) -0.0040(13)
C2 0.0251(18) 0.0189(18) 0.0157(17) 0.0002(13) 0.0072(14) -0.0085(14)
C3 0.0156(16) 0.0230(17) 0.0186(18) -0.0037(14) 0.0078(13) -0.0083(13)
C4 0.0129(15) 0.0192(16) 0.0145(17) -0.0035(13) 0.0046(13) -0.0028(13)
C24 0.0114(14) 0.0186(16) 0.0144(16) -0.0018(13) 0.0006(12) 0.0012(12)
C25 0.0198(17) 0.0185(16) 0.0159(17) 0.0007(14) 0.0024(13) 0.0013(14)
N5 0.0115(13) 0.0199(14) 0.0148(14) 0.0006(11) -0.0005(11) 0.0038(11)
C21 0.0134(15) 0.0228(18) 0.0177(17) -0.0014(14) -0.0008(13) 0.0034(13)
C22 0.0130(15) 0.0182(17) 0.0157(17) -0.0007(13) 0.0019(12) -0.0007(13)
C23 0.0110(14) 0.0147(16) 0.0095(15) -0.0004(12) 0.0015(11) 0.0015(12)
F1 0.0657(19) 0.0405(17) 0.0292(15) 0.0063(11) -0.0065(13) 0.0279(14)
F4 0.0538(16) 0.0395(14) 0.0406(15) -0.0115(12) 0.0357(13) -0.0161(13)
C26 0.0088(14) 0.0116(15) 0.0155(16) 0.0062(12) 0.0002(12) -0.0016(11)
O2 0.0256(13) 0.0252(14) 0.0215(13) 0.0066(11) -0.0004(11) 0.0107(11)
O3 0.0227(13) 0.0218(13) 0.0255(14) 0.0027(11) -0.0032(11) 0.0018(11)

loop_
_atom_type_symbol
_atom_type_description
_atom_type_scat_dispersion_real
_atom_type_scat_dispersion_imag
_atom_type_scat_source
C C 0.0181 0.0091 'International Tables Vol C Tables 4.2.6.8 and 6.1.1.4'
H H 0.0000 0.0000 'International Tables Vol C Tables 4.2.6.8 and 6.1.1.4'
F F 0.0727 0.0534 'International Tables Vol C Tables 4.2.6.8 and 6.1.1.4'
N N 0.0311 0.0180 'International Tables Vol C Tables 4.2.6.8 and 6.1.1.4'
O O 0.0492 0.0322 'International Tables Vol C Tables 4.2.6.8 and 6.1.1.4'
P P 0.2955 0.4335 'International Tables Vol C Tables 4.2.6.8 and 6.1.1.4'
Re Re -5.2083 5.8923 'International Tables Vol C Tables 4.2.6.8 and 6.1.1.4'

loop_
_geom_angle_atom_site_label_1
_geom_angle_atom_site_label_2
_geom_angle_atom_site_label_3
_geom_angle
C27 Re1 N2 177.16(12)
C27 Re1 N3 104.48(11)
C27 Re1 N4 93.03(13)
C27 Re1 N1 102.52(11)
N2 Re1 N3 76.39(7)
N2 Re1 N4 84.39(9)
N2 Re1 N1 76.31(7)
N3 Re1 N4 82.77(9)
N1 Re1 N3 152.08(7)
N1 Re1 N4 88.88(9)
C26 Re1 C27 85.47(14)
C26 Re1 N2 97.15(11)
C26 Re1 N3 95.57(11)
C26 Re1 N4 177.43(11)
C26 Re1 N1 93.49(11)
F5 P1 F3 179.44(15)
F5 P1 F1 89.41(14)
F5 P1 F4 90.03(13)
F6 P1 F5 90.08(13)
F6 P1 F2 90.28(15)
F6 P1 F3 90.46(14)
F6 P1 F1 179.16(17)
F6 P1 F4 89.86(16)
F2 P1 F5 90.10(13)
F2 P1 F3 90.06(14)
F2 P1 F1 90.38(17)
F2 P1 F4 179.81(17)
F3 P1 F1 90.06(15)
F4 P1 F3 89.81(14)
F4 P1 F1 89.47(17)
O2 C27 Re1 177.5(3)
C10 C9 H9 120.0
C10 C9 C8 120.0
C8 C9 H9 120.0
C9 C10 N2 120.0
C9 C10 C11 128.07(13)
N2 C10 C11 111.92(13)
C10 N2 Re1 120.08(9)
C6 N2 Re1 119.77(9)
C6 N2 C10 120.0
N2 C6 C7 120.0
N2 C6 C5 112.25(13)
C7 C6 C5 127.15(13)
C6 C7 H7 120.0
C8 C7 C6 120.0
C8 C7 H7 120.0
C9 C8 C23 120.41(14)
C7 C8 C9 120.0
C7 C8 C23 119.52(14)
N3 C15 H15 120.0
N3 C15 C14 120.0
C14 C15 H15 120.0
C15 N3 Re1 125.32(9)
C11 N3 Re1 114.62(9)
C11 N3 C15 120.0
N3 C11 C10 116.76(13)
N3 C11 C12 120.0
C12 C11 C10 123.24(13)
C11 C12 H12 120.0
C13 C12 C11 120.0
C13 C12 H12 120.0
C12 C13 H13 120.0
C14 C13 C12 120.0
C14 C13 H13 120.0
C15 C14 H14 120.0
C13 C14 C15 120.0
C13 C14 H14 120.0
N4 C16 H16 116(3)
N4 C16 C17 122.9(3)
C17 C16 H16 121(3)
C16 N4 Re1 119.1(2)
C20 N4 Re1 123.5(2)
C20 N4 C16 117.0(3)
N4 C20 H20 118(2)
N4 C20 C19 123.1(3)
C19 C20 H20 119(3)
C20 C19 H19 119(3)
C18 C19 C20 119.2(3)
C18 C19 H19 121(3)
C19 C18 H18 120.7
C19 C18 C17 118.6(3)
C17 C18 H18 120.7
C16 C17 C18 119.0(3)
C16 C17 H17 118(3)
C18 C17 H17 122(3)
N1 C5 C6 116.56(14)
N1 C5 C4 120.0
C4 C5 C6 123.34(14)
C5 N1 Re1 114.85(10)
C1 N1 Re1 125.15(10)
C1 N1 C5 120.0
N1 C1 H1 120.0
N1 C1 C2 120.0
C2 C1 H1 120.0
C1 C2 H2 120.0
C3 C2 C1 120.0
C3 C2 H2 120.0
C2 C3 H3 120.0
C2 C3 C4 120.0
C4 C3 H3 120.0
C5 C4 H4 120.0
C3 C4 C5 120.0
C3 C4 H4 120.0
C25 C24 H24 120.0
C25 C24 C23 120.0
C23 C24 H24 120.0
C24 C25 H25 120.0
N5 C25 C24 120.0
N5 C25 H25 120.0
C25 N5 C21 120.0
N5 C21 H21 120.0
N5 C21 C22 120.0
C22 C21 H21 120.0
C21 C22 H22 120.0
C23 C22 C21 120.0
C23 C22 H22 120.0
C24 C23 C8 120.32(14)
C22 C23 C8 119.68(14)
C22 C23 C24 120.0
O1 C26 Re1 177.1(3)
H3A O3 H3B 109.5

loop_
_geom_bond_atom_site_label_1
_geom_bond_atom_site_label_2
_geom_bond_distance
Re1 C27 1.911(4)
Re1 N2 2.0558(13)
Re1 N3 2.1371(13)
Re1 N4 2.242(3)
Re1 N1 2.1287(13)
Re1 C26 1.883(3)
P1 F5 1.596(2)
P1 F6 1.590(2)
P1 F2 1.591(2)
P1 F3 1.601(2)
P1 F1 1.606(3)
P1 F4 1.600(2)
O1 C26 1.171(4)
C27 O2 1.159(4)
C9 H9 0.9300
C9 C10 1.3900
C9 C8 1.3900
C10 N2 1.3900
C10 C11 1.4457(18)
N2 C6 1.3900
C6 C7 1.3900
C6 C5 1.4376(19)
C7 H7 0.9300
C7 C8 1.3900
C8 C23 1.5285(18)
C15 H15 0.9300
C15 N3 1.3900
C15 C14 1.3900
N3 C11 1.3900
C11 C12 1.3900
C12 H12 0.9300
C12 C13 1.3900
C13 H13 0.9300
C13 C14 1.3900
C14 H14 0.9300
C16 H16 0.92(4)
C16 N4 1.352(4)
C16 C17 1.381(5)
N4 C20 1.349(4)
C20 H20 0.98(4)
C20 C19 1.383(5)
C19 H19 0.88(5)
C19 C18 1.376(5)
C18 H18 0.9300
C18 C17 1.388(5)
C17 H17 0.98(5)
C5 N1 1.3900
C5 C4 1.3900
N1 C1 1.3900
C1 H1 0.9300
C1 C2 1.3900
C2 H2 0.9300
C2 C3 1.3900
C3 H3 0.9300
C3 C4 1.3900
C4 H4 0.9300
C24 H24 0.9300
C24 C25 1.3900
C24 C23 1.3900
C25 H25 0.9300
C25 N5 1.3900
N5 C21 1.3900
C21 H21 0.9300
C21 C22 1.3900
C22 H22 0.9300
C22 C23 1.3900
O3 H3A 0.8497
O3 H3B 0.8496

loop_
_geom_torsion_atom_site_label_1
_geom_torsion_atom_site_label_2
_geom_torsion_atom_site_label_3
_geom_torsion_atom_site_label_4
_geom_torsion
Re1 N2 C6 C7 -175.64(14)
Re1 N2 C6 C5 -3.88(17)
Re1 N3 C11 C10 -2.98(18)
Re1 N3 C11 C12 177.29(13)
Re1 N4 C20 C19 170.0(3)
Re1 N1 C1 C2 179.81(15)
C27 Re1 N2 C10 -105(2)
C27 Re1 N2 C6 70(2)
C27 Re1 N3 C15 -5.54(16)
C27 Re1 N3 C11 177.34(14)
C27 Re1 N4 C16 -47.8(3)
C27 Re1 N4 C20 139.4(3)
C27 Re1 N1 C5 178.43(14)
C27 Re1 N1 C1 -1.38(16)
C27 Re1 C26 O1 -13(5)
C9 C10 N2 Re1 175.62(14)
C9 C10 N2 C6 0.0
C9 C10 C11 N3 -175.78(12)
C9 C10 C11 C12 3.9(2)
C9 C8 C23 C24 -13.7(2)
C9 C8 C23 C22 166.32(13)
C10 C9 C8 C7 0.0
C10 C9 C8 C23 -176.99(19)
C10 N2 C6 C7 0.0
C10 N2 C6 C5 171.76(19)
C10 C11 C12 C13 -179.7(2)
N2 Re1 C27 O2 -151(6)
N2 Re1 N3 C15 177.24(13)
N2 Re1 N3 C11 0.13(11)
N2 Re1 N4 C16 133.4(2)
N2 Re1 N4 C20 -39.5(3)
N2 Re1 N1 C5 -4.22(11)
N2 Re1 N1 C1 175.96(14)
N2 Re1 C26 O1 166(5)
N2 C10 C11 N3 5.2(2)
N2 C10 C11 C12 -175.07(12)
N2 C6 C7 C8 0.0
N2 C6 C5 N1 0.0(2)
N2 C6 C5 C4 -176.45(12)
C6 C7 C8 C9 0.0
C6 C7 C8 C23 177.02(19)
C6 C5 N1 Re1 3.63(18)
C6 C5 N1 C1 -176.5(2)
C6 C5 C4 C3 176.3(2)
C7 C6 C5 N1 171.01(13)
C7 C6 C5 C4 -5.4(2)
C7 C8 C23 C24 169.28(13)
C7 C8 C23 C22 -10.7(2)
C8 C9 C10 N2 0.0
C8 C9 C10 C11 -178.9(2)
C15 N3 C11 C10 179.7(2)
C15 N3 C11 C12 0.0
N3 Re1 C27 O2 102(7)
N3 Re1 N2 C10 2.95(11)
N3 Re1 N2 C6 178.58(12)
N3 Re1 N4 C16 56.4(2)
N3 Re1 N4 C20 -116.4(3)
N3 Re1 N1 C5 -16.5(2)
N3 Re1 N1 C1 163.66(15)
N3 Re1 C26 O1 -117(5)
N3 C15 C14 C13 0.0
N3 C11 C12 C13 0.0
C11 C10 N2 Re1 -5.27(17)
C11 C10 N2 C6 179.10(19)
C11 C12 C13 C14 0.0
C12 C13 C14 C15 0.0
C14 C15 N3 Re1 -176.98(15)
C14 C15 N3 C11 0.0
C16 N4 C20 C19 -2.9(5)
N4 Re1 C27 O2 -175(100)
N4 Re1 N2 C10 -80.95(12)
N4 Re1 N2 C6 94.69(12)
N4 Re1 N3 C15 -96.81(13)
N4 Re1 N3 C11 86.07(12)
N4 Re1 N1 C5 -88.71(12)
N4 Re1 N1 C1 91.47(13)
N4 Re1 C26 O1 -68(6)
N4 C16 C17 C18 0.2(5)
N4 C20 C19 C18 1.2(6)
C20 C19 C18 C17 1.4(6)
C19 C18 C17 C16 -2.0(5)
C17 C16 N4 Re1 -171.1(3)
C17 C16 N4 C20 2.2(5)
C5 C6 C7 C8 -170.4(2)
C5 N1 C1 C2 0.0
N1 Re1 C27 O2 -86(7)
N1 Re1 N2 C10 -171.16(12)
N1 Re1 N2 C6 4.48(11)
N1 Re1 N3 C15 -170.45(15)
N1 Re1 N3 C11 12.4(2)
N1 Re1 N4 C16 -150.3(2)
N1 Re1 N4 C20 36.9(3)
N1 Re1 C26 O1 89(5)
N1 C5 C4 C3 0.0
N1 C1 C2 C3 0.0
C1 C2 C3 C4 0.0
C2 C3 C4 C5 0.0
C4 C5 N1 Re1 -179.83(14)
C4 C5 N1 C1 0.0
C24 C25 N5 C21 0.0
C25 C24 C23 C8 -180.0(2)
C25 C24 C23 C22 0.0
C25 N5 C21 C22 0.0
N5 C21 C22 C23 0.0
C21 C22 C23 C8 180.0(2)
C21 C22 C23 C24 0.0
C23 C24 C25 N5 0.0
C26 Re1 C27 O2 7(7)
C26 Re1 N2 C10 96.98(14)
C26 Re1 N2 C6 -87.39(14)
C26 Re1 N3 C15 81.21(15)
C26 Re1 N3 C11 -95.91(13)
C26 Re1 N4 C16 7(3)
C26 Re1 N4 C20 -166(2)
C26 Re1 N1 C5 92.30(14)
C26 Re1 N1 C1 -87.52(15)
